data_8100764
loop_
_publ_author_name
'Hauss\"uhl, Eiken'

_publ_section_title
;
Crystal structure of N,N,N',N'-tetramethylethylenediammonium bis
(nitrilotriacetato)zirconate pentahydrate, [(CH~3~)~2~NH(CH~2~)~2~NH
(CH~3~)~2~]Zr[N(CH~2~COO)~3~]~2~ &#x00B7; 5H~2~O
;
_journal_issue 4
_journal_name_full 'Zeitschrift f\"ur Kristallographie - New Crystal Structures'
_journal_page_first 533
_journal_page_last 534
_journal_volume 217
_journal_year 2002
_chemical_formula_structural '[(CH3)2 NH(CH2)2 NH(CH3)2]Zr[N(CH2COO)3]2.5(H2O)'
_chemical_formula_sum 'C18 H40 N4 O17 Zr'
_chemical_formula_weight 675.76
_space_group_IT_number 14
_symmetry_cell_setting monoclinic
_symmetry_space_group_name_Hall '-P 2ybc'
_symmetry_space_group_name_H-M 'P 1 21/c 1'
_cell_angle_alpha 90.00
_cell_angle_beta 94.38(3)
_cell_angle_gamma 90.00
_cell_formula_units_Z 4
_cell_length_a 11.887(2)
_cell_length_b 10.149(2)
_cell_length_c 23.458(5)
_cell_measurement_temperature 293(2)
_cell_volume 2821.7(9)
_diffrn_ambient_temperature 293(2)
_exptl_crystal_density_diffrn 1.591
_cod_original_sg_symbol_H-M 'P 21/c'
_cod_database_code 8100764

loop_
_symmetry_equiv_pos_as_xyz
'x, y, z'
'-x, y+1/2, -z+1/2'
'-x, -y, -z'
'x, -y-1/2, z-1/2'

loop_
_atom_site_label
_atom_site_type_symbol
_atom_site_fract_x
_atom_site_fract_y
_atom_site_fract_z
_atom_site_U_iso_or_equiv
_atom_site_adp_type
_atom_site_occupancy
_atom_site_symmetry_multiplicity
_atom_site_Wyckoff_symbol
_atom_site_calc_flag
_atom_site_refinement_flags
_atom_site_disorder_assembly
_atom_site_disorder_group
Zr1 Zr 0.249613(8) 0.282978(9) 0.221725(4) 0.02073(4) Uani 1 4 e d . . .
N1 N 0.14802(7) 0.09204(9) 0.25710(4) 0.02564(17) Uani 1 4 e d . . .
N2 N 0.34537(8) 0.47305(9) 0.26966(4) 0.02631(17) Uani 1 4 e d . . .
N3 N 0.20681(14) 0.70824(12) 0.46563(5) 0.0518(3) Uani 1 4 e d . . .
N4 N 0.25771(12) 1.04925(13) 0.52912(6) 0.0500(3) Uani 1 4 e d . . .
C11 C 0.18814(10) 0.06795(12) 0.31780(5) 0.0317(2) Uani 1 4 e d . . .
C12 C 0.02568(9) 0.12329(12) 0.25083(6) 0.0338(2) Uani 1 4 e d . . .
C13 C 0.17327(11) -0.02266(11) 0.22084(5) 0.0335(2) Uani 1 4 e d . . .
C14 C 0.30322(10) 0.12779(11) 0.33233(5) 0.0297(2) Uani 1 4 e d . . .
C15 C -0.00412(10) 0.21271(11) 0.20005(5) 0.0325(2) Uani 1 4 e d . . .
C16 C 0.21203(11) 0.01725(12) 0.16346(6) 0.0359(3) Uani 1 4 e d . . .
C21 C 0.31009(11) 0.48073(13) 0.32880(5) 0.0344(2) Uani 1 4 e d . . .
C22 C 0.46885(9) 0.45428(13) 0.26895(5) 0.0324(2) Uani 1 4 e d . . .
C23 C 0.30836(12) 0.59206(12) 0.23673(6) 0.0388(3) Uani 1 4 e d . . .
C24 C 0.19604(10) 0.41748(11) 0.33273(5) 0.0318(2) Uani 1 4 e d . . .
C25 C 0.49798(9) 0.37426(10) 0.21778(5) 0.0267(2) Uani 1 4 e d . . .
C26 C 0.27792(10) 0.56122(12) 0.17455(6) 0.0365(3) Uani 1 4 e d . . .
C31 C 0.26520(19) 0.5901(3) 0.48975(8) 0.0665(5) Uani 1 4 e d . . .
C32 C 0.0859(2) 0.6812(3) 0.45302(10) 0.0711(6) Uani 1 4 e d . . .
C33 C 0.2476(2) 0.8115(2) 0.50983(9) 0.0374(7) Uani 0.646(6) 4 e d P . .
C33A C 0.1753(4) 0.8468(4) 0.49136(18) 0.0413(14) Uani 0.354(6) 4 e d P . .
C41 C 0.2012(2) 1.1695(3) 0.50610(13) 0.0788(6) Uani 1 4 e d . . .
C42 C 0.3772(2) 1.0767(3) 0.54562(13) 0.0805(6) Uani 1 4 e d . . .
C43 C 0.2217(3) 0.9467(2) 0.48479(10) 0.0407(6) Uani 0.646(6) 4 e d P . .
C43A C 0.2839(5) 0.9230(4) 0.49494(19) 0.0401(12) Uani 0.354(6) 4 e d P . .
O14A O 0.34875(9) 0.11611(11) 0.38073(4) 0.0459(2) Uani 1 4 e d . . .
O14B O 0.34510(7) 0.19547(8) 0.29214(3) 0.02885(16) Uani 1 4 e d . . .
O15A O -0.10294(8) 0.22563(11) 0.18223(5) 0.0517(3) Uani 1 4 e d . . .
O15B O 0.07962(7) 0.27413(9) 0.18000(4) 0.03478(18) Uani 1 4 e d . . .
O16A O 0.19537(13) -0.05386(12) 0.12193(5) 0.0711(4) Uani 1 4 e d . . .
O16B O 0.26930(8) 0.12554(9) 0.16333(4) 0.0371(2) Uani 1 4 e d . . .
O24A O 0.15248(9) 0.41745(12) 0.37836(4) 0.0526(3) Uani 1 4 e d . . .
O24B O 0.15189(6) 0.36252(8) 0.28667(3) 0.02942(16) Uani 1 4 e d . . .
O25A O 0.59517(7) 0.37748(9) 0.20327(4) 0.0398(2) Uani 1 4 e d . . .
O25B O 0.41934(7) 0.30238(8) 0.19397(4) 0.03223(17) Uani 1 4 e d . . .
O26A O 0.29085(11) 0.64187(12) 0.13681(5) 0.0609(3) Uani 1 4 e d . . .
O26B O 0.23306(8) 0.44762(9) 0.16474(4) 0.0406(2) Uani 1 4 e d . . .
OW1 O 0.03573(10) 0.48667(13) 0.08541(5) 0.0515(3) Uani 1 4 e d . . .
OW2 O 0.44521(11) 0.07945(15) 0.08448(6) 0.0594(3) Uani 1 4 e d . . .
OW3 O 0.02988(12) 0.75389(13) 0.10741(7) 0.0631(4) Uani 1 4 e d . . .
OW4 O 0.46769(12) 0.79265(13) 0.09564(6) 0.0600(3) Uani 1 4 e d . . .
OW5 O 0.38125(11) 0.76599(12) 0.40162(5) 0.0502(3) Uani 1 4 e d . . .
H11A H 0.1899(13) -0.0252(16) 0.3271(7) 0.040(4) Uiso 1 4 e d . . .
H11B H 0.1370(13) 0.1104(16) 0.3416(7) 0.042(4) Uiso 1 4 e d . . .
H12A H 0.0055(13) 0.1712(16) 0.2844(7) 0.041(4) Uiso 1 4 e d . . .
H12B H -0.0195(14) 0.0454(16) 0.2473(7) 0.047(4) Uiso 1 4 e d . . .
H13A H 0.1115(14) -0.0801(16) 0.2158(7) 0.045(4) Uiso 1 4 e d . . .
H13B H 0.2341(15) -0.0757(18) 0.2400(8) 0.055(5) Uiso 1 4 e d . . .
H21A H 0.3066(14) 0.5686(17) 0.3415(7) 0.047(4) Uiso 1 4 e d . . .
H21B H 0.3638(14) 0.4313(16) 0.3538(7) 0.044(4) Uiso 1 4 e d . . .
H22A H 0.4967(14) 0.4052(17) 0.3018(7) 0.048(4) Uiso 1 4 e d . . .
H22B H 0.5080(14) 0.5362(17) 0.2696(7) 0.047(4) Uiso 1 4 e d . . .
H23A H 0.3627(16) 0.6602(19) 0.2392(8) 0.061(5) Uiso 1 4 e d . . .
H23B H 0.2394(16) 0.6267(19) 0.2527(8) 0.062(5) Uiso 1 4 e d . . .
HN3A H 0.2412(17) 0.7243(19) 0.4346(9) 0.062(6) Uiso 1 4 e d . . .
H31A H 0.246(2) 0.520(3) 0.4612(11) 0.095(8) Uiso 1 4 e d . . .
H31B H 0.2355(18) 0.571(2) 0.5241(10) 0.076(6) Uiso 1 4 e d . . .
H31C H 0.340(2) 0.604(3) 0.4945(11) 0.101(9) Uiso 1 4 e d . . .
H32A H 0.0760(18) 0.610(2) 0.4306(10) 0.078(7) Uiso 1 4 e d . . .
H32B H 0.054(2) 0.759(3) 0.4361(12) 0.105(9) Uiso 1 4 e d . . .
H32C H 0.057(2) 0.662(2) 0.4890(11) 0.086(7) Uiso 1 4 e d . . .
H33A H 0.208(3) 0.794(2) 0.5429(12) 0.041(7) Uiso 0.646(6) 4 e d P . .
H33B H 0.321(3) 0.800(3) 0.5224(13) 0.047(8) Uiso 0.646(6) 4 e d P . .
H33C H 0.118(7) 0.899(9) 0.477(3) 0.08(2) Uiso 0.354(6) 4 e d P . .
H33D H 0.150(4) 0.819(4) 0.532(2) 0.032(10) Uiso 0.354(6) 4 e d P . .
HN4A H 0.2264(17) 1.027(2) 0.5603(9) 0.066(6) Uiso 1 4 e d . . .
H41A H 0.235(2) 1.193(2) 0.4737(11) 0.082(7) Uiso 1 4 e d . . .
H41B H 0.214(3) 1.234(3) 0.5361(13) 0.108(10) Uiso 1 4 e d . . .
H41C H 0.124(3) 1.149(3) 0.4971(12) 0.115(10) Uiso 1 4 e d . . .
H42A H 0.411(2) 1.104(2) 0.5120(11) 0.089(8) Uiso 1 4 e d . . .
H42B H 0.383(3) 1.149(3) 0.5726(14) 0.133(12) Uiso 1 4 e d . . .
H42C H 0.416(2) 1.002(3) 0.5603(12) 0.111(10) Uiso 1 4 e d . . .
H43A H 0.264(3) 0.964(3) 0.4504(13) 0.044(8) Uiso 0.646(6) 4 e d P . .
H43B H 0.148(4) 0.953(4) 0.4726(17) 0.074(12) Uiso 0.646(6) 4 e d P . .
H43C H 0.311(4) 0.958(5) 0.459(2) 0.037(13) Uiso 0.354(6) 4 e d P . .
H43D H 0.349(4) 0.858(6) 0.512(2) 0.046(14) Uiso 0.354(6) 4 e d P . .
HW1A H 0.0308(19) 0.563(2) 0.0949(9) 0.074(7) Uiso 1 4 e d . . .
HW1B H 0.051(2) 0.446(2) 0.1166(11) 0.093(8) Uiso 1 4 e d . . .
HW2A H 0.455(2) 0.001(3) 0.0806(12) 0.109(10) Uiso 1 4 e d . . .
HW2B H 0.394(2) 0.098(3) 0.1051(11) 0.093(8) Uiso 1 4 e d . . .
HW3A H 0.086(2) 0.803(2) 0.1152(10) 0.083(7) Uiso 1 4 e d . . .
HW3B H -0.023(2) 0.801(2) 0.1118(9) 0.071(7) Uiso 1 4 e d . . .
HW4A H 0.520(2) 0.736(2) 0.1018(10) 0.083(8) Uiso 1 4 e d . . .
HW4B H 0.410(2) 0.758(3) 0.1119(11) 0.091(8) Uiso 1 4 e d . . .
HW5A H 0.386(2) 0.803(2) 0.3706(10) 0.080(7) Uiso 1 4 e d . . .
HW5B H 0.4337(18) 0.712(2) 0.4066(9) 0.063(6) Uiso 1 4 e d . . .

loop_
_atom_site_aniso_label
_atom_site_aniso_U_11
_atom_site_aniso_U_22
_atom_site_aniso_U_33
_atom_site_aniso_U_23
_atom_site_aniso_U_13
_atom_site_aniso_U_12
Zr1 0.02169(6) 0.02041(5) 0.02020(5) -0.00113(3) 0.00236(3) -0.00305(3)
N1 0.0250(4) 0.0245(4) 0.0279(4) -0.0021(3) 0.0050(3) -0.0029(3)
N2 0.0253(4) 0.0250(4) 0.0289(4) -0.0038(3) 0.0037(3) -0.0022(3)
N3 0.0862(10) 0.0428(6) 0.0296(5) -0.0048(5) 0.0241(6) -0.0095(6)
N4 0.0655(8) 0.0434(6) 0.0431(6) -0.0049(5) 0.0182(6) -0.0145(6)
C11 0.0353(6) 0.0336(5) 0.0269(5) 0.0036(4) 0.0068(4) -0.0057(4)
C12 0.0237(5) 0.0338(6) 0.0448(7) 0.0003(5) 0.0075(5) -0.0049(4)
C13 0.0407(6) 0.0231(5) 0.0372(6) -0.0047(4) 0.0062(5) -0.0030(4)
C14 0.0342(6) 0.0275(5) 0.0278(5) 0.0009(4) 0.0041(4) 0.0010(4)
C15 0.0261(5) 0.0322(5) 0.0392(6) -0.0062(4) 0.0026(4) -0.0016(4)
C16 0.0360(6) 0.0328(6) 0.0405(6) -0.0139(5) 0.0131(5) -0.0083(5)
C21 0.0338(6) 0.0397(6) 0.0303(5) -0.0130(5) 0.0059(4) -0.0059(5)
C22 0.0235(5) 0.0378(6) 0.0357(6) -0.0086(5) 0.0019(4) -0.0049(4)
C23 0.0431(7) 0.0216(5) 0.0516(7) 0.0008(5) 0.0035(6) -0.0018(5)
C24 0.0340(6) 0.0290(5) 0.0333(5) -0.0073(4) 0.0080(4) -0.0005(4)
C25 0.0259(5) 0.0252(5) 0.0293(5) 0.0027(4) 0.0041(4) -0.0013(4)
C26 0.0300(5) 0.0316(5) 0.0473(7) 0.0133(5) -0.0002(5) -0.0016(4)
C31 0.0672(12) 0.0935(15) 0.0380(8) 0.0158(9) -0.0009(8) -0.0063(11)
C32 0.0777(14) 0.0806(14) 0.0551(11) -0.0077(10) 0.0060(10) 0.0265(12)
C33 0.0444(15) 0.0393(10) 0.0280(10) -0.0010(7) 0.0001(9) 0.0013(9)
C33A 0.045(3) 0.038(2) 0.042(2) -0.0080(16) 0.0103(19) 0.0018(17)
C41 0.0713(15) 0.0790(15) 0.0884(17) 0.0113(13) 0.0205(13) 0.0126(12)
C42 0.0654(13) 0.0947(18) 0.0805(16) 0.0074(14) -0.0005(11) -0.0025(12)
C43 0.0430(17) 0.0404(11) 0.0383(11) 0.0011(8) -0.0004(10) 0.0015(10)
C43A 0.041(3) 0.040(2) 0.040(2) -0.0055(16) 0.0071(19) -0.0022(19)
O14A 0.0526(6) 0.0548(6) 0.0292(4) 0.0078(4) -0.0044(4) -0.0078(5)
O14B 0.0271(4) 0.0291(4) 0.0302(4) 0.0050(3) 0.0010(3) -0.0015(3)
O15A 0.0256(4) 0.0586(6) 0.0703(7) 0.0079(5) -0.0015(4) 0.0005(4)
O15B 0.0284(4) 0.0413(5) 0.0338(4) 0.0036(3) -0.0032(3) -0.0073(3)
O16A 0.1003(10) 0.0626(7) 0.0555(7) -0.0365(6) 0.0388(7) -0.0458(7)
O16B 0.0402(5) 0.0353(4) 0.0378(4) -0.0141(3) 0.0160(4) -0.0141(4)
O24A 0.0573(6) 0.0639(7) 0.0393(5) -0.0184(5) 0.0220(5) -0.0185(5)
O24B 0.0259(4) 0.0297(4) 0.0331(4) -0.0076(3) 0.0053(3) -0.0013(3)
O25A 0.0266(4) 0.0449(5) 0.0492(5) -0.0072(4) 0.0115(4) -0.0059(4)
O25B 0.0298(4) 0.0352(4) 0.0329(4) -0.0079(3) 0.0103(3) -0.0096(3)
O26A 0.0657(7) 0.0512(6) 0.0643(7) 0.0315(6) -0.0034(6) -0.0139(5)
O26B 0.0477(5) 0.0349(4) 0.0372(5) 0.0113(4) -0.0100(4) -0.0113(4)
OW1 0.0585(7) 0.0516(6) 0.0421(6) -0.0031(5) -0.0096(5) 0.0005(5)
OW2 0.0531(7) 0.0619(8) 0.0657(8) -0.0048(6) 0.0211(6) -0.0091(6)
OW3 0.0485(7) 0.0464(6) 0.0970(10) -0.0222(6) 0.0228(7) -0.0067(6)
OW4 0.0472(7) 0.0575(7) 0.0734(8) 0.0151(6) -0.0082(6) -0.0068(6)
OW5 0.0546(7) 0.0500(6) 0.0489(6) 0.0067(5) 0.0228(5) 0.0059(5)

loop_
_geom_bond_atom_site_label_1
_geom_bond_atom_site_label_2
_geom_bond_distance
_geom_bond_site_symmetry_2
_geom_bond_publ_flag
Zr1 O14B 2.1258(9) . ?
Zr1 O16B 2.1292(9) . ?
Zr1 O26B 2.1395(9) . ?
Zr1 O24B 2.1431(9) . ?
Zr1 O25B 2.1758(9) . ?
Zr1 O15B 2.1789(10) . ?
Zr1 N1 2.4607(10) . ?
Zr1 N2 2.4670(10) . ?
N1 C12 1.4847(15) . ?
N1 C13 1.4858(14) . ?
N1 C11 1.4871(15) . ?
N2 C22 1.4814(14) . ?
N2 C21 1.4816(15) . ?
N2 C23 1.4824(16) . ?
N3 C32 1.471(3) . ?
N3 C31 1.477(3) . ?
N3 C33 1.527(2) . ?
N3 C33A 1.586(4) . ?
N3 HN3A 0.88(2) . ?
N4 C42 1.470(3) . ?
N4 C41 1.475(3) . ?
N4 C43 1.509(3) . ?
N4 C43A 1.556(4) . ?
N4 HN4A 0.87(2) . ?
C11 C14 1.5116(17) . ?
C11 H11A 0.970(16) . ?
C11 H11B 0.959(16) . ?
C12 C15 1.5178(18) . ?
C12 H12A 0.972(16) . ?
C12 H12B 0.956(16) . ?
C13 C16 1.5109(18) . ?
C13 H13A 0.938(17) . ?
C13 H13B 0.982(18) . ?
C14 O14A 1.2256(15) . ?
C14 O14B 1.2962(13) . ?
C15 O15A 1.2235(15) . ?
C15 O15B 1.2930(15) . ?
C16 O16A 1.2164(15) . ?
C16 O16B 1.2929(14) . ?
C21 C24 1.5091(17) . ?
C21 H21A 0.943(17) . ?
C21 H21B 0.972(17) . ?
C22 C25 1.5112(16) . ?
C22 H22A 0.956(17) . ?
C22 H22B 0.952(17) . ?
C23 C26 1.508(2) . ?
C23 H23A 0.95(2) . ?
C23 H23B 0.99(2) . ?
C24 O24A 1.2241(15) . ?
C24 O24B 1.2912(14) . ?
C25 O25A 1.2295(14) . ?
C25 O25B 1.2800(13) . ?
C26 O26A 1.2240(15) . ?
C26 O26B 1.2837(15) . ?
C31 H31A 0.99(3) . ?
C31 H31B 0.93(2) . ?
C31 H31C 0.90(3) . ?
C32 H32A 0.90(2) . ?
C32 H32B 0.95(3) . ?
C32 H32C 0.96(3) . ?
C33 C43 1.515(3) . ?
C33 H33A 0.95(3) . ?
C33 H33B 0.91(4) . ?
C33 H33D 1.30(5) . ?
C33 H43D 1.29(5) . ?
C33A C43A 1.501(7) . ?
C33A H33A 1.35(3) . ?
C33A H33C 0.90(9) . ?
C33A H33D 1.05(4) . ?
C33A H43B 1.20(4) . ?
C41 H41A 0.92(3) . ?
C41 H41B 0.96(3) . ?
C41 H41C 0.95(3) . ?
C42 H42A 0.95(3) . ?
C42 H42B 0.97(3) . ?
C42 H42C 0.94(3) . ?
C43 H33C 1.32(8) . ?
C43 H43A 1.00(3) . ?
C43 H43B 0.91(5) . ?
C43 H43C 1.26(5) . ?
C43A H33B 1.46(3) . ?
C43A H43A 1.13(3) . ?
C43A H43C 0.99(5) . ?
C43A H43D 1.07(6) . ?
OW1 HW1A 0.81(2) . ?
OW1 HW1B 0.85(3) . ?
OW2 HW2A 0.81(3) . ?
OW2 HW2B 0.83(3) . ?
OW3 HW3A 0.85(3) . ?
OW3 HW3B 0.80(2) . ?
OW4 HW4A 0.86(3) . ?
OW4 HW4B 0.88(3) . ?
OW5 HW5A 0.82(2) . ?
OW5 HW5B 0.83(2) . ?
